data_7209549
loop_
_publ_author_name
'Aaker\"oy, Christer B.'
'Panikkattu, Sheelu'
'Chopade, Prashant D.'
'Desper, John'

_publ_section_title
;
 Competing hydrogen-bond and halogen-bond donors in crystal engineering
;
_journal_issue 16
_journal_name_full CrystEngComm
_journal_page_first 3125
_journal_paper_doi 10.1039/c2ce26747k
_journal_volume 15
_journal_year 2013
_chemical_formula_moiety
;
(C10 H8 N4) (C6 H Br F4 O)
;
_chemical_formula_sum 'C16 H9 Br F4 N4 O'
_chemical_formula_weight 429.18
_chemical_name_common '4,4'-AzoPy 4-HBXB (4-pyridyl)-N=N-(4-pyridyl), 4-Br-F4-PhOH'
_chemical_name_systematic
;
4,4'-AzoPy 4-HBXB (4-pyridyl)-N=N-(4-pyridyl), 4-Br-F4-PhOH
;
_space_group_IT_number 2
_symmetry_cell_setting triclinic
_symmetry_space_group_name_Hall '-P 1'
_symmetry_space_group_name_H-M 'P -1'
_atom_sites_solution_hydrogens geom
_atom_sites_solution_primary direct
_atom_sites_solution_secondary difmap
_audit_creation_method SHELXL-97
_cell_angle_alpha 79.453(2)
_cell_angle_beta 83.090(2)
_cell_angle_gamma 79.4760(10)
_cell_formula_units_Z 2
_cell_length_a 6.3706(3)
_cell_length_b 9.5670(5)
_cell_length_c 13.3289(7)
_cell_measurement_reflns_used 9904
_cell_measurement_temperature 120(2)
_cell_measurement_theta_max 32.61
_cell_measurement_theta_min 2.47
_cell_volume 782.03(7)
_computing_cell_refinement 'Bruker SAINT'
_computing_data_collection 'Bruker APEX2'
_computing_data_reduction 'Bruker SAINT'
_computing_molecular_graphics 'Bruker SHELXTL'
_computing_publication_material 'Bruker SHELXTL'
_computing_structure_refinement 'SHELXL-97 (Sheldrick, 2008)'
_computing_structure_solution 'SHELXS-97 (Sheldrick, 2008)'
_diffrn_ambient_temperature 120(2)
_diffrn_measured_fraction_theta_full 0.989
_diffrn_measured_fraction_theta_max 0.931
_diffrn_measurement_device_type 'Bruker APEX-II CCD'
_diffrn_measurement_method '\f and \w scans'
_diffrn_radiation_monochromator graphite
_diffrn_radiation_source 'fine-focus sealed tube'
_diffrn_radiation_type MoK\a
_diffrn_radiation_wavelength 0.71073
_diffrn_reflns_av_R_equivalents 0.0232
_diffrn_reflns_av_sigmaI/netI 0.0248
_diffrn_reflns_limit_h_max 9
_diffrn_reflns_limit_h_min -9
_diffrn_reflns_limit_k_max 14
_diffrn_reflns_limit_k_min -13
_diffrn_reflns_limit_l_max 20
_diffrn_reflns_limit_l_min -19
_diffrn_reflns_number 17166
_diffrn_reflns_theta_full 30.00
_diffrn_reflns_theta_max 32.57
_diffrn_reflns_theta_min 1.56
_exptl_absorpt_coefficient_mu 2.687
_exptl_absorpt_correction_T_max 0.7464
_exptl_absorpt_correction_T_min 0.5804
_exptl_absorpt_correction_type multi-scan
_exptl_absorpt_process_details SADABS
_exptl_crystal_colour colourless
_exptl_crystal_density_diffrn 1.823
_exptl_crystal_density_method 'not measured'
_exptl_crystal_description plate
_exptl_crystal_F_000 424
_exptl_crystal_size_max 0.32
_exptl_crystal_size_mid 0.18
_exptl_crystal_size_min 0.08
_refine_diff_density_max 0.906
_refine_diff_density_min -0.496
_refine_diff_density_rms 0.078
_refine_ls_extinction_method none
_refine_ls_goodness_of_fit_ref 1.037
_refine_ls_hydrogen_treatment mixed
_refine_ls_matrix_type full
_refine_ls_number_parameters 238
_refine_ls_number_reflns 5315
_refine_ls_number_restraints 0
_refine_ls_restrained_S_all 1.037
_refine_ls_R_factor_all 0.0311
_refine_ls_R_factor_gt 0.0269
_refine_ls_shift/su_max 0.001
_refine_ls_shift/su_mean 0.000
_refine_ls_structure_factor_coef Fsqd
_refine_ls_weighting_details 'calc w=1/[\s^2^(Fo^2^)+(0.0450P)^2^+0.1500P] where P=(Fo^2^+2Fc^2^)/3'
_refine_ls_weighting_scheme calc
_refine_ls_wR_factor_gt 0.0699
_refine_ls_wR_factor_ref 0.0720
_reflns_number_gt 4829
_reflns_number_total 5315
_reflns_threshold_expression >2sigma(I)
_cod_data_source_file c2ce26747k.txt
_cod_data_source_block 4,4'-azpy:OH-Br
_cod_depositor_comments
;
The following automatic conversions were performed:

'_symmetry_cell_setting' value 'Triclinic' changed to 'triclinic'
according to /home/saulius/struct/CIF-dictionaries/cif_core.dic
dictionary named 'cif_core.dic' version 2.4.2 from 2011-04-26.

Automatic conversion script
Id: cif_fix_values 1891 2012-01-12 08:04:46Z andrius 
;
_cod_original_sg_symbol_H-M P-1
_cod_database_code 7209549

loop_
_symmetry_equiv_pos_as_xyz
'x, y, z'
'-x, -y, -z'

loop_
_atom_site_label
_atom_site_type_symbol
_atom_site_fract_x
_atom_site_fract_y
_atom_site_fract_z
_atom_site_U_iso_or_equiv
_atom_site_adp_type
_atom_site_occupancy
_atom_site_symmetry_multiplicity
_atom_site_calc_flag
_atom_site_refinement_flags
N11 N 0.26012(18) 0.26981(12) 0.51773(9) 0.0194(2) Uani 1 1 d .
C12 C 0.0798(2) 0.21336(14) 0.53042(11) 0.0202(2) Uani 1 1 d .
H12A H 0.0750 0.1351 0.4965 0.024 Uiso 1 1 calc R
C13 C -0.1008(2) 0.26394(14) 0.59098(11) 0.0197(2) Uani 1 1 d .
H13A H -0.2269 0.2218 0.5981 0.024 Uiso 1 1 calc R
C14 C -0.0923(2) 0.37806(13) 0.64094(10) 0.0169(2) Uani 1 1 d .
N14 N -0.28466(19) 0.42901(12) 0.70025(9) 0.0200(2) Uani 1 1 d .
C15 C 0.0940(2) 0.43862(13) 0.62828(10) 0.0181(2) Uani 1 1 d .
H15A H 0.1031 0.5174 0.6609 0.022 Uiso 1 1 calc R
C16 C 0.2651(2) 0.38004(14) 0.56667(11) 0.0196(2) Uani 1 1 d .
H16A H 0.3935 0.4198 0.5584 0.023 Uiso 1 1 calc R
N21 N -0.7982(2) 0.65352(13) 0.95081(9) 0.0215(2) Uani 1 1 d .
C22 C -0.6154(2) 0.70680(14) 0.94133(11) 0.0219(2) Uani 1 1 d .
H22A H -0.6095 0.7814 0.9787 0.026 Uiso 1 1 calc R
C23 C -0.4338(2) 0.65923(14) 0.88000(11) 0.0206(2) Uani 1 1 d .
H23A H -0.3066 0.6995 0.8758 0.025 Uiso 1 1 calc R
C24 C -0.4443(2) 0.55051(13) 0.82493(10) 0.0172(2) Uani 1 1 d .
N24 N -0.25323(18) 0.50177(12) 0.76418(9) 0.0194(2) Uani 1 1 d .
C25 C -0.6317(2) 0.49230(14) 0.83452(10) 0.0186(2) Uani 1 1 d .
H25A H -0.6416 0.4168 0.7988 0.022 Uiso 1 1 calc R
C26 C -0.8040(2) 0.54781(14) 0.89794(11) 0.0203(2) Uani 1 1 d .
H26A H -0.9327 0.5089 0.9042 0.024 Uiso 1 1 calc R
C31 C 0.6898(2) 0.13945(13) 0.33926(10) 0.0180(2) Uani 1 1 d .
O31 O 0.62864(17) 0.23194(11) 0.40504(8) 0.0231(2) Uani 1 1 d .
H31 H 0.506(4) 0.224(2) 0.4317(16) 0.028 Uiso 1 1 d .
C32 C 0.5714(2) 0.03785(13) 0.32290(10) 0.0184(2) Uani 1 1 d .
F32 F 0.38138(14) 0.02844(9) 0.37857(7) 0.02528(17) Uani 1 1 d .
C33 C 0.6435(2) -0.05410(13) 0.25298(10) 0.0184(2) Uani 1 1 d .
F33 F 0.52028(14) -0.14956(9) 0.24273(7) 0.02423(17) Uani 1 1 d .
C34 C 0.8398(2) -0.05094(13) 0.19589(10) 0.0181(2) Uani 1 1 d .
Br1 Br 0.94145(2) -0.175814(12) 0.100968(10) 0.02118(5) Uani 1 1 d .
C35 C 0.9608(2) 0.04843(13) 0.21214(10) 0.0178(2) Uani 1 1 d .
F35 F 1.15189(14) 0.05702(9) 0.15961(7) 0.02406(17) Uani 1 1 d .
C36 C 0.8879(2) 0.14080(13) 0.28164(10) 0.0178(2) Uani 1 1 d .
F36 F 1.01018(14) 0.23615(9) 0.29346(7) 0.02292(16) Uani 1 1 d .

loop_
_atom_site_aniso_label
_atom_site_aniso_U_11
_atom_site_aniso_U_22
_atom_site_aniso_U_33
_atom_site_aniso_U_23
_atom_site_aniso_U_13
_atom_site_aniso_U_12
N11 0.0196(5) 0.0197(5) 0.0180(5) -0.0049(4) 0.0030(4) -0.0019(4)
C12 0.0233(6) 0.0189(5) 0.0190(6) -0.0063(5) 0.0017(5) -0.0040(5)
C13 0.0201(6) 0.0197(5) 0.0203(6) -0.0061(5) 0.0015(5) -0.0052(4)
C14 0.0170(5) 0.0178(5) 0.0156(5) -0.0037(4) 0.0015(4) -0.0028(4)
N14 0.0181(5) 0.0219(5) 0.0205(5) -0.0077(4) 0.0027(4) -0.0032(4)
C15 0.0192(6) 0.0175(5) 0.0180(6) -0.0047(4) 0.0012(4) -0.0048(4)
C16 0.0180(6) 0.0202(5) 0.0201(6) -0.0039(5) 0.0025(5) -0.0043(4)
N21 0.0216(5) 0.0214(5) 0.0202(5) -0.0057(4) 0.0039(4) -0.0020(4)
C22 0.0248(6) 0.0205(5) 0.0211(6) -0.0076(5) 0.0029(5) -0.0044(5)
C23 0.0208(6) 0.0193(5) 0.0228(6) -0.0069(5) 0.0015(5) -0.0052(5)
C24 0.0170(5) 0.0176(5) 0.0162(5) -0.0043(4) 0.0021(4) -0.0018(4)
N24 0.0187(5) 0.0194(4) 0.0203(5) -0.0067(4) 0.0035(4) -0.0040(4)
C25 0.0189(6) 0.0198(5) 0.0181(6) -0.0060(5) 0.0015(5) -0.0049(4)
C26 0.0183(6) 0.0228(5) 0.0196(6) -0.0048(5) 0.0028(5) -0.0044(5)
C31 0.0183(6) 0.0171(5) 0.0184(6) -0.0051(4) 0.0017(4) -0.0022(4)
O31 0.0212(5) 0.0255(4) 0.0253(5) -0.0141(4) 0.0064(4) -0.0061(4)
C32 0.0167(5) 0.0179(5) 0.0200(6) -0.0049(4) 0.0043(4) -0.0034(4)
F32 0.0192(4) 0.0272(4) 0.0309(4) -0.0121(3) 0.0096(3) -0.0078(3)
C33 0.0192(6) 0.0154(5) 0.0209(6) -0.0046(4) 0.0016(5) -0.0046(4)
F33 0.0230(4) 0.0215(4) 0.0314(5) -0.0107(3) 0.0037(3) -0.0094(3)
C34 0.0208(6) 0.0157(5) 0.0172(6) -0.0046(4) 0.0026(5) -0.0021(4)
Br1 0.02616(8) 0.01767(7) 0.01973(7) -0.00727(5) 0.00506(5) -0.00407(5)
C35 0.0169(5) 0.0172(5) 0.0179(6) -0.0033(4) 0.0044(4) -0.0031(4)
F35 0.0197(4) 0.0267(4) 0.0264(4) -0.0093(3) 0.0088(3) -0.0074(3)
C36 0.0188(6) 0.0168(5) 0.0184(6) -0.0042(4) 0.0016(4) -0.0051(4)
F36 0.0226(4) 0.0226(4) 0.0264(4) -0.0090(3) 0.0032(3) -0.0096(3)

loop_
_atom_type_symbol
_atom_type_description
_atom_type_scat_dispersion_real
_atom_type_scat_dispersion_imag
_atom_type_scat_source
C C 0.0033 0.0016 'International Tables Vol C Tables 4.2.6.8 and 6.1.1.4'
H H 0.0000 0.0000 'International Tables Vol C Tables 4.2.6.8 and 6.1.1.4'
N N 0.0061 0.0033 'International Tables Vol C Tables 4.2.6.8 and 6.1.1.4'
O O 0.0106 0.0060 'International Tables Vol C Tables 4.2.6.8 and 6.1.1.4'
F F 0.0171 0.0103 'International Tables Vol C Tables 4.2.6.8 and 6.1.1.4'
Br Br -0.2901 2.4595 'International Tables Vol C Tables 4.2.6.8 and 6.1.1.4'

loop_
_geom_angle_atom_site_label_1
_geom_angle_atom_site_label_2
_geom_angle_atom_site_label_3
_geom_angle
_geom_angle_site_symmetry_3
C12 N11 C16 117.92(12) .
N11 C12 C13 122.97(12) .
N11 C12 H12A 118.5 .
C13 C12 H12A 118.5 .
C12 C13 C14 118.20(12) .
C12 C13 H13A 120.9 .
C14 C13 H13A 120.9 .
C13 C14 C15 119.62(12) .
C13 C14 N14 116.11(11) .
C15 C14 N14 124.22(11) .
N24 N14 C14 113.02(11) .
C16 C15 C14 117.64(12) .
C16 C15 H15A 121.2 .
C14 C15 H15A 121.2 .
N11 C16 C15 123.64(12) .
N11 C16 H16A 118.2 .
C15 C16 H16A 118.2 .
C22 N21 C26 117.47(12) .
N21 C22 C23 123.71(12) .
N21 C22 H22A 118.1 .
C23 C22 H22A 118.1 .
C22 C23 C24 117.81(12) .
C22 C23 H23A 121.1 .
C24 C23 H23A 121.1 .
C25 C24 C23 119.49(12) .
C25 C24 N24 124.00(11) .
C23 C24 N24 116.46(11) .
N14 N24 C24 113.19(11) .
C26 C25 C24 118.00(12) .
C26 C25 H25A 121.0 .
C24 C25 H25A 121.0 .
N21 C26 C25 123.50(12) .
N21 C26 H26A 118.3 .
C25 C26 H26A 118.3 .
O31 C31 C32 125.12(12) .
O31 C31 C36 119.01(11) .
C32 C31 C36 115.87(12) .
C31 O31 H31 110.0(15) .
F32 C32 C33 119.22(11) .
F32 C32 C31 118.61(11) .
C33 C32 C31 122.16(12) .
F33 C33 C32 118.28(12) .
F33 C33 C34 120.36(11) .
C32 C33 C34 121.34(12) .
C33 C34 C35 117.22(11) .
C33 C34 Br1 121.98(10) .
C35 C34 Br1 120.80(10) .
C34 Br1 N21 165.95(5) 1_744
F35 C35 C36 118.38(11) .
F35 C35 C34 120.26(11) .
C36 C35 C34 121.36(12) .
F36 C36 C35 118.95(12) .
F36 C36 C31 119.00(11) .
C35 C36 C31 122.04(12) .

loop_
_geom_bond_atom_site_label_1
_geom_bond_atom_site_label_2
_geom_bond_distance
_geom_bond_site_symmetry_2
N11 C12 1.3367(18) .
N11 C16 1.3445(17) .
C12 C13 1.3877(19) .
C12 H12A 0.9500 .
C13 C14 1.3910(18) .
C13 H13A 0.9500 .
C14 C15 1.3933(18) .
C14 N14 1.4330(17) .
N14 N24 1.2490(16) .
C15 C16 1.3807(18) .
C15 H15A 0.9500 .
C16 H16A 0.9500 .
N21 C22 1.3378(19) .
N21 C26 1.3421(18) .
C22 C23 1.3895(19) .
C22 H22A 0.9500 .
C23 C24 1.3934(18) .
C23 H23A 0.9500 .
C24 C25 1.3900(18) .
C24 N24 1.4310(17) .
C25 C26 1.3891(19) .
C25 H25A 0.9500 .
C26 H26A 0.9500 .
C31 O31 1.3340(16) .
C31 C32 1.3953(17) .
C31 C36 1.3972(18) .
O31 H31 0.83(2) .
C32 F32 1.3501(15) .
C32 C33 1.3794(18) .
C33 F33 1.3426(14) .
C33 C34 1.3856(19) .
C34 C35 1.3887(18) .
C34 Br1 1.8764(13) .
Br1 N21 2.9717(12) 1_744
C35 F35 1.3376(15) .
C35 C36 1.3788(18) .
C36 F36 1.3436(14) .

loop_
_geom_hbond_atom_site_label_D
_geom_hbond_atom_site_label_H
_geom_hbond_atom_site_label_A
_geom_hbond_distance_DH
_geom_hbond_distance_HA
_geom_hbond_distance_DA
_geom_hbond_angle_DHA
O31 H31 N11 0.83(2) 1.86(2) 2.6342(16) 155(2)

loop_
_geom_torsion_atom_site_label_1
_geom_torsion_atom_site_label_2
_geom_torsion_atom_site_label_3
_geom_torsion_atom_site_label_4
_geom_torsion
_geom_torsion_site_symmetry_4
C16 N11 C12 C13 0.4(2) .
N11 C12 C13 C14 -0.3(2) .
C12 C13 C14 C15 0.59(19) .
C12 C13 C14 N14 178.34(11) .
C13 C14 N14 N24 161.66(12) .
C15 C14 N14 N24 -20.71(18) .
C13 C14 C15 C16 -0.83(19) .
N14 C14 C15 C16 -178.38(12) .
C12 N11 C16 C15 -0.6(2) .
C14 C15 C16 N11 0.9(2) .
C26 N21 C22 C23 0.2(2) .
N21 C22 C23 C24 0.5(2) .
C22 C23 C24 C25 -1.19(19) .
C22 C23 C24 N24 -178.73(12) .
C14 N14 N24 C24 -178.86(10) .
C25 C24 N24 N14 17.44(18) .
C23 C24 N24 N14 -165.15(12) .
C23 C24 C25 C26 1.23(19) .
N24 C24 C25 C26 178.57(12) .
C22 N21 C26 C25 -0.2(2) .
C24 C25 C26 N21 -0.5(2) .
O31 C31 C32 F32 -1.4(2) .
C36 C31 C32 F32 178.06(11) .
O31 C31 C32 C33 179.52(13) .
C36 C31 C32 C33 -1.0(2) .
F32 C32 C33 F33 0.32(19) .
C31 C32 C33 F33 179.38(12) .
F32 C32 C33 C34 -178.40(12) .
C31 C32 C33 C34 0.7(2) .
F33 C33 C34 C35 -178.58(11) .
C32 C33 C34 C35 0.1(2) .
F33 C33 C34 Br1 0.95(18) .
C32 C33 C34 Br1 179.64(10) .
C33 C34 Br1 N21 -168.81(13) 1_744
C35 C34 Br1 N21 10.7(3) 1_744
C33 C34 C35 F35 179.94(11) .
Br1 C34 C35 F35 0.41(18) .
C33 C34 C35 C36 -0.5(2) .
Br1 C34 C35 C36 179.98(10) .
F35 C35 C36 F36 0.44(18) .
C34 C35 C36 F36 -179.15(12) .
F35 C35 C36 C31 179.67(12) .
C34 C35 C36 C31 0.1(2) .
O31 C31 C36 F36 -0.62(19) .
C32 C31 C36 F36 179.88(11) .
O31 C31 C36 C35 -179.86(12) .
C32 C31 C36 C35 0.6(2) .
